data_2213404
loop_
_publ_author_name
'Wang, Xin-Qiang'
'Fan, Jian-Dong'
'Yu, Wen-Tao'
'Xu, Dong'
'Liu, Wei-Liang'

_publ_section_title
;
 Poly[bis(sulfolane-\k<i>O</i>)di-\m~2~-thiocyanato-cadmium(II)]
;
_journal_coeditor_code HK2227
_journal_issue 5
_journal_name_full 'Acta Crystallographica Section E'
_journal_page_first m1461
_journal_page_last m1462
_journal_paper_doi 10.1107/S1600536807016984
_journal_volume 63
_journal_year 2007
_chemical_formula_iupac '[Cd (S C N)2 (C4 H8 O2 S)2]'
_chemical_formula_moiety 'C10 H16 Cd N2 O4 S4'
_chemical_formula_sum 'C10 H16 Cd N2 O4 S4'
_chemical_formula_weight 468.89
_chemical_name_systematic
;
Poly[Bis(sulfolane-\kO)di-\m~2~-thiocyanato-cadmium(II)]
;
_space_group_IT_number 2
_symmetry_cell_setting triclinic
_symmetry_space_group_name_Hall '-P 1'
_symmetry_space_group_name_H-M 'P -1'
_atom_sites_solution_hydrogens geom
_atom_sites_solution_primary direct
_atom_sites_solution_secondary difmap
_audit_creation_method SHELXL97
_cell_angle_alpha 115.2460(10)
_cell_angle_beta 96.1470(10)
_cell_angle_gamma 94.5120(10)
_cell_formula_units_Z 1
_cell_length_a 5.91380(10)
_cell_length_b 8.5561(2)
_cell_length_c 9.4413(2)
_cell_measurement_reflns_used 3568
_cell_measurement_temperature 294(2)
_cell_measurement_theta_max 27.63
_cell_measurement_theta_min 2.41
_cell_volume 425.481(16)
_computing_cell_refinement APEX2
_computing_data_collection 'APEX2 (Bruker, 2005)'
_computing_data_reduction APEX2
_computing_molecular_graphics 'SHELXTL (Bruker, 1997)'
_computing_publication_material 'WinGX (Farrugia, 1999)'
_computing_structure_refinement 'SHELXL97 (Sheldrick, 1997)'
_computing_structure_solution 'SIR97 (Altomare <i>et al.</i>,  1999)'
_diffrn_ambient_temperature 294(2)
_diffrn_measured_fraction_theta_full 0.985
_diffrn_measured_fraction_theta_max 0.977
_diffrn_measurement_device_type 'Bruker APEXII CCD area-detector'
_diffrn_measurement_method '\f and \w'
_diffrn_radiation_monochromator graphite
_diffrn_radiation_source 'fine-focus sealed tube'
_diffrn_radiation_type MoK\a
_diffrn_radiation_wavelength 0.71069
_diffrn_reflns_av_R_equivalents 0.0136
_diffrn_reflns_av_sigmaI/netI 0.0179
_diffrn_reflns_limit_h_max 6
_diffrn_reflns_limit_h_min -7
_diffrn_reflns_limit_k_max 11
_diffrn_reflns_limit_k_min -10
_diffrn_reflns_limit_l_max 12
_diffrn_reflns_limit_l_min -12
_diffrn_reflns_number 3857
_diffrn_reflns_theta_full 26.00
_diffrn_reflns_theta_max 27.63
_diffrn_reflns_theta_min 2.41
_diffrn_standards_decay_% 0
_diffrn_standards_number 0
_exptl_absorpt_coefficient_mu 1.787
_exptl_absorpt_correction_T_max 0.710
_exptl_absorpt_correction_T_min 0.585
_exptl_absorpt_correction_type multi-scan
_exptl_absorpt_process_details '(APEX2; Bruker, 2005)'
_exptl_crystal_colour colourless
_exptl_crystal_density_diffrn 1.830
_exptl_crystal_density_method 'not measured'
_exptl_crystal_description prism
_exptl_crystal_F_000 234
_exptl_crystal_size_max 0.31
_exptl_crystal_size_mid 0.23
_exptl_crystal_size_min 0.19
_refine_diff_density_max 0.423
_refine_diff_density_min -0.622
_refine_ls_extinction_method none
_refine_ls_goodness_of_fit_ref 1.079
_refine_ls_hydrogen_treatment constr
_refine_ls_matrix_type full
_refine_ls_number_parameters 97
_refine_ls_number_reflns 1937
_refine_ls_number_restraints 0
_refine_ls_restrained_S_all 1.079
_refine_ls_R_factor_all 0.0202
_refine_ls_R_factor_gt 0.0195
_refine_ls_shift/su_max 0.017
_refine_ls_shift/su_mean 0.002
_refine_ls_structure_factor_coef Fsqd
_refine_ls_weighting_details 'calc w = 1/[\s^2^(Fo^2^)+(0.0333P)^2^+0.1407P] where P=(Fo^2^+2Fc^2^)/3'
_refine_ls_weighting_scheme calc
_refine_ls_wR_factor_gt 0.0553
_refine_ls_wR_factor_ref 0.0562
_reflns_number_gt 1881
_reflns_number_total 1937
_reflns_threshold_expression I>2\s(I)
_cod_data_source_file hk2227.cif
_cod_data_source_block I
_cod_original_cell_volume 425.48(2)
_cod_database_code 2213404
_cod_database_fobs_code 2213404

loop_
_symmetry_equiv_pos_as_xyz
'x, y, z'
'-x, -y, -z'

loop_
_atom_site_type_symbol
_atom_site_label
_atom_site_fract_x
_atom_site_fract_y
_atom_site_fract_z
_atom_site_U_iso_or_equiv
_atom_site_adp_type
_atom_site_calc_flag
_atom_site_refinement_flags
_atom_site_occupancy
Cd Cd1 0.5000 0.0000 0.5000 0.03334(8) Uani d S 1
S S1 0.31205(8) 0.13344(6) 0.20978(6) 0.03717(11) Uani d . 1
S S2 1.32208(8) 0.25374(7) 0.72442(6) 0.04356(13) Uani d . 1
O O1 0.2601(3) -0.0393(2) 0.0826(2) 0.0583(4) Uani d . 1
O O2 0.4885(3) 0.1593(2) 0.3410(2) 0.0489(4) Uani d . 1
N N1 0.8515(3) 0.1461(2) 0.6227(2) 0.0418(4) Uani d . 1
C C1 0.0585(4) 0.2137(3) 0.2838(3) 0.0474(5) Uani d . 1
H H1A -0.0782 0.1404 0.2130 0.057 Uiso calc R 1
H H1B 0.0545 0.2189 0.3882 0.057 Uiso calc R 1
C C2 0.0768(5) 0.3954(3) 0.2911(3) 0.0604(6) Uani d . 1
H H2A 0.1752 0.4783 0.3875 0.072 Uiso calc R 1
H H2B -0.0737 0.4329 0.2900 0.072 Uiso calc R 1
C C3 0.1777(5) 0.3854(3) 0.1473(3) 0.0559(6) Uani d . 1
H H3A 0.0662 0.3217 0.0518 0.067 Uiso calc R 1
H H3B 0.2221 0.5016 0.1571 0.067 Uiso calc R 1
C C4 0.3848(4) 0.2918(3) 0.1400(3) 0.0507(5) Uani d . 1
H H4A 0.5189 0.3727 0.2069 0.061 Uiso calc R 1
H H4B 0.4167 0.2357 0.0322 0.061 Uiso calc R 1
C C5 1.0453(3) 0.1882(2) 0.6641(2) 0.0313(3) Uani d . 1

loop_
_atom_site_aniso_label
_atom_site_aniso_U_11
_atom_site_aniso_U_22
_atom_site_aniso_U_33
_atom_site_aniso_U_12
_atom_site_aniso_U_13
_atom_site_aniso_U_23
Cd1 0.01888(11) 0.03835(12) 0.04516(12) 0.00468(7) 0.00290(7) 0.02091(9)
S1 0.0352(2) 0.0394(2) 0.0443(2) 0.01258(19) 0.00901(19) 0.0234(2)
S2 0.0227(2) 0.0446(3) 0.0495(3) 0.00226(19) 0.00154(19) 0.0089(2)
O1 0.0628(11) 0.0463(8) 0.0592(9) 0.0139(8) 0.0077(8) 0.0165(7)
O2 0.0399(8) 0.0564(9) 0.0595(9) 0.0059(7) 0.0001(7) 0.0359(8)
N1 0.0239(8) 0.0412(8) 0.0523(9) 0.0050(6) 0.0061(7) 0.0129(7)
C1 0.0368(11) 0.0630(13) 0.0554(12) 0.0179(10) 0.0174(9) 0.0338(11)
C2 0.0557(15) 0.0549(13) 0.0758(16) 0.0272(12) 0.0236(13) 0.0273(12)
C3 0.0543(14) 0.0506(12) 0.0758(16) 0.0154(11) 0.0105(12) 0.0386(12)
C4 0.0526(13) 0.0558(12) 0.0649(13) 0.0190(10) 0.0239(11) 0.0410(11)
C5 0.0281(9) 0.0300(8) 0.0364(8) 0.0073(6) 0.0075(7) 0.0139(6)

loop_
_atom_type_symbol
_atom_type_description
_atom_type_scat_dispersion_real
_atom_type_scat_dispersion_imag
_atom_type_scat_source
C C 0.0033 0.0016 'International Tables Vol C Tables 4.2.6.8 and 6.1.1.4'
H H 0.0000 0.0000 'International Tables Vol C Tables 4.2.6.8 and 6.1.1.4'
N N 0.0061 0.0033 'International Tables Vol C Tables 4.2.6.8 and 6.1.1.4'
O O 0.0106 0.0060 'International Tables Vol C Tables 4.2.6.8 and 6.1.1.4'
S S 0.1246 0.1234 'International Tables Vol C Tables 4.2.6.8 and 6.1.1.4'
Cd Cd -0.8075 1.2024 'International Tables Vol C Tables 4.2.6.8 and 6.1.1.4'

loop_
_geom_angle_atom_site_label_1
_geom_angle_atom_site_label_2
_geom_angle_atom_site_label_3
_geom_angle_site_symmetry_1
_geom_angle_site_symmetry_3
_geom_angle
_geom_angle_publ_flag
C2 C1 S1 . . 103.85(16) ?
C2 C1 H1A . . 111.0 ?
S1 C1 H1A . . 111.0 ?
C2 C1 H1B . . 111.0 ?
S1 C1 H1B . . 111.0 ?
H1A C1 H1B . . 109.0 ?
C1 C2 C3 . . 107.17(19) ?
C1 C2 H2A . . 110.3 ?
C3 C2 H2A . . 110.3 ?
C1 C2 H2B . . 110.3 ?
C3 C2 H2B . . 110.3 ?
H2A C2 H2B . . 108.5 ?
C4 C3 C2 . . 106.69(19) ?
C4 C3 H3A . . 110.4 ?
C2 C3 H3A . . 110.4 ?
C4 C3 H3B . . 110.4 ?
C2 C3 H3B . . 110.4 ?
H3A C3 H3B . . 108.6 ?
C3 C4 S1 . . 105.34(16) ?
C3 C4 H4A . . 110.7 ?
S1 C4 H4A . . 110.7 ?
C3 C4 H4B . . 110.7 ?
S1 C4 H4B . . 110.7 ?
H4A C4 H4B . . 108.8 ?
N1 C5 S2 . . 178.52(17) yes
N1 Cd1 N1 2_656 . 180.00(10) yes
N1 Cd1 O2 2_656 . 90.81(7) yes
N1 Cd1 O2 . . 89.19(7) yes
N1 Cd1 O2 2_656 2_656 89.19(7) ?
N1 Cd1 O2 . 2_656 90.81(7) ?
O2 Cd1 O2 . 2_656 180.0 yes
N1 Cd1 S2 2_656 2_756 88.25(6) ?
N1 Cd1 S2 . 2_756 91.75(6) yes
O2 Cd1 S2 . 2_756 89.81(6) yes
O2 Cd1 S2 2_656 2_756 90.19(6) ?
N1 Cd1 S2 2_656 1_455 91.75(6) ?
N1 Cd1 S2 . 1_455 88.25(6) yes
O2 Cd1 S2 . 1_455 90.19(6) yes
O2 Cd1 S2 2_656 1_455 89.81(6) ?
S2 Cd1 S2 2_756 1_455 180.00(2) yes
C5 N1 Cd1 . . 165.48(15) y
S1 O2 Cd1 . . 127.40(10) ?
O1 S1 O2 . . 116.68(11) ?
O1 S1 C4 . . 111.75(13) ?
O2 S1 C4 . . 108.46(12) ?
O1 S1 C1 . . 111.28(13) ?
O2 S1 C1 . . 109.89(12) ?
C4 S1 C1 . . 96.99(11) ?
C5 S2 Cd1 . 1_655 101.40(7) yes

loop_
_geom_bond_atom_site_label_1
_geom_bond_atom_site_label_2
_geom_bond_site_symmetry_2
_geom_bond_distance
_geom_bond_publ_flag
Cd1 N1 2_656 2.251(2) ?
Cd1 N1 . 2.251(2) yes
Cd1 O2 . 2.4192(17) yes
Cd1 O2 2_656 2.4192(17) ?
Cd1 S2 2_756 2.6875(11) yes
Cd1 S2 1_455 2.6875(11) ?
S2 Cd1 1_655 2.6875(11) ?
O1 S1 . 1.4341(19) ?
O2 S1 . 1.4580(17) ?
C1 C2 . 1.521(3) ?
C1 S1 . 1.785(2) ?
C1 H1A . 0.9700 ?
C1 H1B . 0.9700 ?
C2 C3 . 1.513(4) ?
C2 H2A . 0.9700 ?
C2 H2B . 0.9700 ?
C3 C4 . 1.507(3) ?
C3 H3A . 0.9700 ?
C3 H3B . 0.9700 ?
C4 S1 . 1.785(2) ?
C4 H4A . 0.9700 ?
C4 H4B . 0.9700 ?
C5 N1 . 1.147(3) yes
C5 S2 . 1.644(2) yes

loop_
_geom_torsion_atom_site_label_1
_geom_torsion_atom_site_label_2
_geom_torsion_atom_site_label_3
_geom_torsion_atom_site_label_4
_geom_torsion_site_symmetry_1
_geom_torsion
_geom_torsion_publ_flag
O2 Cd1 N1 C5 . -101.9(7) ?
O2 Cd1 N1 C5 2_656 78.1(7) ?
S2 Cd1 N1 C5 2_756 -12.1(7) ?
S2 Cd1 N1 C5 1_455 167.9(7) ?
N1 Cd1 O2 S1 2_656 -5.53(13) ?
N1 Cd1 O2 S1 . 174.47(13) ?
S2 Cd1 O2 S1 2_756 82.72(13) ?
S2 Cd1 O2 S1 1_455 -97.28(13) ?
S1 C1 C2 C3 . 37.9(2) yes
C2 C1 S1 O2 . 97.29(18) ?
C2 C1 S1 C4 . -15.3(2) yes
C2 C1 S1 O1 . -131.90(18) ?
C1 C2 C3 C4 . -48.4(3) yes
C2 C3 C4 S1 . 35.0(3) yes
C3 C4 S1 C1 . -11.2(2) yes
C3 C4 S1 O1 . 105.05(19) ?
C3 C4 S1 O2 . -124.95(19) ?
Cd1 O2 S1 O1 . -54.85(16) ?
Cd1 O2 S1 C4 . 177.92(11) ?
Cd1 O2 S1 C1 . 73.02(15) ?
